data_7045636
loop_
_publ_author_name
'Behnia, Ava'
'Fard, Mahmood A.'
'Blacquiere, Johanna M.'
'Puddephatt, Richard J.'

_publ_section_title
;
 Mild and selective Pd-Ar protonolysis and C-H activation promoted by a
 ligand aryloxide group.
;
_journal_issue 10
_journal_name_full 'Dalton transactions (Cambridge, England : 2003)'
_journal_page_first 3538
_journal_page_last 3548
_journal_paper_doi 10.1039/c8dt00437d
_journal_volume 47
_journal_year 2018
_chemical_formula_sum 'C28 H28 N2 O Pd'
_chemical_formula_weight 514.92
_chemical_name_systematic '[Pd(CH2CMe2C6H5)(\k3-N,N',O-OC6H4N=CH(2-C5H4N))]'
_space_group_crystal_system monoclinic
_space_group_IT_number 14
_space_group_name_Hall '-P 2ybc'
_space_group_name_H-M_alt 'P 1 21/c 1'
_symmetry_space_group_name_Hall '-P 2ybc'
_symmetry_space_group_name_H-M 'P 1 21/c 1'
_atom_sites_solution_hydrogens geom
_atom_sites_solution_primary dual
_atom_sites_solution_secondary difmap
_audit_creation_method SHELXL-2014/7
_audit_update_record
;
2017-12-15 deposited with the CCDC.
2018-02-12 downloaded from the CCDC.
;
_cell_angle_alpha 90
_cell_angle_beta 91.858(10)
_cell_angle_gamma 90
_cell_formula_units_Z 4
_cell_length_a 6.515(2)
_cell_length_b 18.388(7)
_cell_length_c 18.995(7)
_cell_measurement_reflns_used 9967
_cell_measurement_temperature 110
_cell_measurement_theta_max 28.62
_cell_measurement_theta_min 3.08
_cell_volume 2274.4(14)
_computing_cell_refinement SAINT
_computing_data_collection Apex2
_computing_data_reduction SAINT
_computing_molecular_graphics NRCVAX
_computing_publication_material cif2tables.py
_computing_structure_refinement SHELXL-2014
_computing_structure_solution SHELXT
_diffrn_ambient_temperature 110
_diffrn_detector 'CCD plate'
_diffrn_detector_type 'Bruker Apex2'
_diffrn_measured_fraction_theta_full 0.995
_diffrn_measured_fraction_theta_max 0.988
_diffrn_measurement_device '\k-geometry diffractometer'
_diffrn_measurement_device_type 'Bruker Kappa Axis Apex2'
_diffrn_measurement_method 'phi and omega scans'
_diffrn_radiation_type MoK\a
_diffrn_radiation_wavelength 0.71073
_diffrn_reflns_av_R_equivalents 0.1063
_diffrn_reflns_av_unetI/netI 0.0815
_diffrn_reflns_Laue_measured_fraction_full 0.995
_diffrn_reflns_Laue_measured_fraction_max 0.988
_diffrn_reflns_limit_h_max 8
_diffrn_reflns_limit_h_min -8
_diffrn_reflns_limit_k_max 24
_diffrn_reflns_limit_k_min -24
_diffrn_reflns_limit_l_max 25
_diffrn_reflns_limit_l_min -24
_diffrn_reflns_number 60652
_diffrn_reflns_point_group_measured_fraction_full 0.995
_diffrn_reflns_point_group_measured_fraction_max 0.988
_diffrn_reflns_theta_full 25.242
_diffrn_reflns_theta_max 28.776
_diffrn_reflns_theta_min 3.405
_diffrn_source 'sealed tube'
_exptl_absorpt_coefficient_mu 0.839
_exptl_absorpt_correction_T_max 0.7458
_exptl_absorpt_correction_T_min 0.5999
_exptl_absorpt_correction_type multi-scan
_exptl_absorpt_process_details SADABS
_exptl_crystal_colour red
_exptl_crystal_density_diffrn 1.504
_exptl_crystal_description needle
_exptl_crystal_F_000 1056
_exptl_crystal_size_max 0.371
_exptl_crystal_size_mid 0.029
_exptl_crystal_size_min 0.012
_refine_diff_density_max 1.614
_refine_diff_density_min -1.247
_refine_diff_density_rms 0.139
_refine_ls_extinction_method none
_refine_ls_goodness_of_fit_ref 1.003
_refine_ls_hydrogen_treatment constr
_refine_ls_matrix_type full
_refine_ls_number_parameters 291
_refine_ls_number_reflns 5850
_refine_ls_number_restraints 0
_refine_ls_restrained_S_all 1.003
_refine_ls_R_factor_all 0.0952
_refine_ls_R_factor_gt 0.0493
_refine_ls_shift/su_max 0.001
_refine_ls_shift/su_mean 0.000
_refine_ls_structure_factor_coef Fsqd
_refine_ls_weighting_details 'w=1/[\s^2^(Fo^2^)+(0.0628P)^2^+1.6308P] where P=(Fo^2^+2Fc^2^)/3'
_refine_ls_weighting_scheme calc
_refine_ls_wR_factor_gt 0.1046
_refine_ls_wR_factor_ref 0.1252
_reflns_Friedel_coverage 0.000
_reflns_number_gt 3869
_reflns_number_total 5850
_reflns_threshold_expression 'I > 2\s(I)'
_cod_data_source_file c8dt00437d2.cif
_cod_data_source_block b16089
_cod_depositor_comments 'Adding full bibliography for 7045635--7045637.cif.'
_cod_database_code 7045636
_shelx_shelxl_version_number 2014/7
_shelx_space_group_comment
;
The symmetry employed for this shelxl refinement is uniquely defined
by the following loop, which should always be used as a source of
symmetry information in preference to the above space-group names.
They are only intended as comments.
;
_shelx_estimated_absorpt_t_min 0.746
_shelx_estimated_absorpt_t_max 0.990

loop_
_space_group_symop_operation_xyz
'x, y, z'
'-x, y+1/2, -z+1/2'
'-x, -y, -z'
'x, -y-1/2, z-1/2'

loop_
_atom_site_label
_atom_site_type_symbol
_atom_site_fract_x
_atom_site_fract_y
_atom_site_fract_z
_atom_site_U_iso_or_equiv
_atom_site_adp_type
_atom_site_occupancy
_atom_site_site_symmetry_order
_atom_site_calc_flag
_atom_site_refinement_flags_posn
_atom_site_refinement_flags_adp
Pd1 Pd 0.76493(4) 0.57891(2) 0.55298(2) 0.01729(11) Uani 1 1 d . .
O1 O 0.7587(4) 0.55165(15) 0.65833(14) 0.0209(6) Uani 1 1 d . .
N1 N 0.7425(4) 0.46928(18) 0.54232(16) 0.0176(7) Uani 1 1 d . .
N2 N 0.7602(4) 0.57129(18) 0.44560(16) 0.0184(7) Uani 1 1 d . .
C1 C 0.7991(6) 0.6895(2) 0.5555(2) 0.0222(9) Uani 1 1 d . .
H1A H 0.9344 0.7004 0.5358 0.027 Uiso 1 1 calc R U
H1B H 0.6940 0.7100 0.5223 0.027 Uiso 1 1 calc R U
C2 C 0.7864(6) 0.7328(2) 0.6249(2) 0.0208(8) Uani 1 1 d . .
C3 C 0.5734(7) 0.7200(2) 0.6541(2) 0.0302(10) Uani 1 1 d . .
H3A H 0.5596 0.7482 0.6975 0.045 Uiso 1 1 calc R U
H3B H 0.5560 0.6682 0.6643 0.045 Uiso 1 1 calc R U
H3C H 0.4682 0.7356 0.6193 0.045 Uiso 1 1 calc R U
C4 C 0.9506(7) 0.7063(2) 0.6799(2) 0.0262(9) Uani 1 1 d . .
H4A H 0.9474 0.7373 0.7218 0.039 Uiso 1 1 calc R U
H4B H 1.0867 0.7090 0.6596 0.039 Uiso 1 1 calc R U
H4C H 0.9213 0.6559 0.6930 0.039 Uiso 1 1 calc R U
C5 C 0.8262(6) 0.8135(2) 0.6095(2) 0.0213(9) Uani 1 1 d . .
C6 C 1.0148(6) 0.8362(2) 0.5846(2) 0.0244(9) Uani 1 1 d . .
H6 H 1.1177 0.8007 0.5769 0.029 Uiso 1 1 calc R U
C7 C 1.0577(7) 0.9085(2) 0.5706(2) 0.0268(10) Uani 1 1 d . .
H7 H 1.1883 0.9220 0.5541 0.032 Uiso 1 1 calc R U
C8 C 0.9096(7) 0.9608(2) 0.5809(2) 0.0294(10) Uani 1 1 d . .
H8 H 0.9382 1.0105 0.5721 0.035 Uiso 1 1 calc R U
C9 C 0.7210(7) 0.9403(2) 0.6040(2) 0.0289(10) Uani 1 1 d . .
H9 H 0.6173 0.9760 0.6098 0.035 Uiso 1 1 calc R U
C10 C 0.6802(7) 0.8675(2) 0.6190(2) 0.0262(10) Uani 1 1 d . .
H10 H 0.5497 0.8545 0.6361 0.031 Uiso 1 1 calc R U
C11 C 0.7542(5) 0.4798(2) 0.6652(2) 0.0183(8) Uani 1 1 d . .
C12 C 0.7622(6) 0.4478(2) 0.7328(2) 0.0223(9) Uani 1 1 d . .
H12 H 0.7723 0.4779 0.7734 0.027 Uiso 1 1 calc R U
C13 C 0.7554(6) 0.3731(2) 0.7407(2) 0.0231(9) Uani 1 1 d . .
H13 H 0.7625 0.3527 0.7867 0.028 Uiso 1 1 calc R U
C14 C 0.7383(6) 0.3275(2) 0.6824(2) 0.0252(9) Uani 1 1 d . .
H14 H 0.7302 0.2763 0.6887 0.030 Uiso 1 1 calc R U
C15 C 0.7333(6) 0.3566(2) 0.6158(2) 0.0212(9) Uani 1 1 d . .
H15 H 0.7239 0.3255 0.5759 0.025 Uiso 1 1 calc R U
C16 C 0.7419(6) 0.4318(2) 0.6065(2) 0.0187(8) Uani 1 1 d . .
C17 C 0.7417(6) 0.4451(2) 0.4786(2) 0.0197(8) Uani 1 1 d . .
H17 H 0.7372 0.3946 0.4682 0.024 Uiso 1 1 calc R U
C18 C 0.7481(5) 0.5004(2) 0.4233(2) 0.0179(8) Uani 1 1 d . .
C19 C 0.7440(6) 0.4830(2) 0.3523(2) 0.0226(9) Uani 1 1 d . .
H19 H 0.7379 0.4336 0.3379 0.027 Uiso 1 1 calc R U
C20 C 0.7488(6) 0.5379(2) 0.3021(2) 0.0215(9) Uani 1 1 d . .
H20 H 0.7467 0.5264 0.2533 0.026 Uiso 1 1 calc R U
C21 C 0.7567(6) 0.6094(2) 0.3243(2) 0.0221(9) Uani 1 1 d . .
H21 H 0.7577 0.6481 0.2912 0.026 Uiso 1 1 calc R U
C22 C 0.7632(6) 0.6233(2) 0.3962(2) 0.0207(9) Uani 1 1 d . .
H22 H 0.7702 0.6725 0.4112 0.025 Uiso 1 1 calc R U
C1S C 0.5070(7) 0.6096(2) 0.8088(2) 0.0284(10) Uani 1 1 d . .
H1S H 0.5306 0.5926 0.7626 0.034 Uiso 1 1 calc R U
C2S C 0.3113(7) 0.6248(2) 0.8286(2) 0.0285(10) Uani 1 1 d . .
H2S H 0.1989 0.6182 0.7961 0.034 Uiso 1 1 calc R U
C3S C 0.2774(7) 0.6499(2) 0.8964(2) 0.0287(10) Uani 1 1 d . .
H3S H 0.1418 0.6604 0.9103 0.034 Uiso 1 1 calc R U
C4S C 0.4408(7) 0.6594(3) 0.9435(2) 0.0328(11) Uani 1 1 d . .
H4S H 0.4170 0.6765 0.9897 0.039 Uiso 1 1 calc R U
C5S C 0.6382(7) 0.6444(3) 0.9240(2) 0.0375(12) Uani 1 1 d . .
H5S H 0.7509 0.6513 0.9563 0.045 Uiso 1 1 calc R U
C6S C 0.6701(7) 0.6189(3) 0.8563(2) 0.0335(11) Uani 1 1 d . .
H6S H 0.8054 0.6079 0.8425 0.040 Uiso 1 1 calc R U

loop_
_atom_site_aniso_label
_atom_site_aniso_U_11
_atom_site_aniso_U_22
_atom_site_aniso_U_33
_atom_site_aniso_U_23
_atom_site_aniso_U_13
_atom_site_aniso_U_12
Pd1 0.02114(16) 0.01793(16) 0.01290(16) 0.00098(13) 0.00215(11) 0.00042(13)
O1 0.0278(15) 0.0166(14) 0.0185(15) 0.0029(12) 0.0022(12) 0.0001(12)
N1 0.0160(16) 0.0244(18) 0.0124(18) 0.0026(13) 0.0017(13) -0.0007(13)
N2 0.0158(16) 0.0236(18) 0.0157(17) 0.0009(14) -0.0011(13) 0.0023(13)
C1 0.031(2) 0.020(2) 0.016(2) 0.0018(17) 0.0037(17) 0.0008(17)
C2 0.026(2) 0.020(2) 0.017(2) 0.0019(17) 0.0073(16) -0.0011(16)
C3 0.038(3) 0.024(2) 0.029(3) -0.0012(19) 0.011(2) 0.0033(19)
C4 0.038(2) 0.021(2) 0.020(2) 0.0023(17) 0.0030(18) -0.0007(18)
C5 0.032(2) 0.022(2) 0.0104(19) 0.0002(16) 0.0036(16) 0.0007(17)
C6 0.031(2) 0.022(2) 0.020(2) 0.0030(17) 0.0039(18) -0.0001(18)
C7 0.030(2) 0.030(3) 0.021(2) 0.0030(18) 0.0053(18) -0.0057(18)
C8 0.049(3) 0.018(2) 0.021(2) -0.0018(18) 0.000(2) -0.003(2)
C9 0.048(3) 0.020(2) 0.020(2) -0.0016(17) 0.007(2) 0.0037(19)
C10 0.036(2) 0.026(2) 0.017(2) 0.0007(18) 0.0070(18) -0.0001(19)
C11 0.0130(18) 0.021(2) 0.021(2) 0.0037(17) 0.0047(15) 0.0023(15)
C12 0.026(2) 0.022(2) 0.018(2) -0.0007(17) 0.0047(17) 0.0026(17)
C13 0.024(2) 0.027(2) 0.019(2) 0.0056(18) 0.0060(17) 0.0019(17)
C14 0.028(2) 0.019(2) 0.029(2) 0.0061(18) 0.0080(18) 0.0018(17)
C15 0.021(2) 0.019(2) 0.023(2) -0.0034(17) 0.0044(16) -0.0010(16)
C16 0.0179(19) 0.020(2) 0.019(2) 0.0018(16) 0.0055(16) 0.0001(15)
C17 0.021(2) 0.017(2) 0.021(2) 0.0007(17) 0.0032(16) -0.0001(15)
C18 0.0147(18) 0.022(2) 0.017(2) -0.0003(16) -0.0002(15) 0.0009(15)
C19 0.019(2) 0.031(2) 0.018(2) -0.0025(18) 0.0023(16) -0.0002(17)
C20 0.021(2) 0.033(3) 0.011(2) -0.0023(17) 0.0020(15) -0.0013(17)
C21 0.019(2) 0.034(2) 0.014(2) 0.0043(18) 0.0002(16) 0.0032(17)
C22 0.0166(19) 0.024(2) 0.021(2) 0.0047(17) 0.0010(16) 0.0007(16)
C1S 0.041(3) 0.025(2) 0.020(2) 0.0003(18) 0.0033(19) -0.001(2)
C2S 0.033(2) 0.026(2) 0.025(2) 0.0025(19) -0.0103(19) -0.0015(19)
C3S 0.033(2) 0.025(2) 0.029(3) 0.0028(19) 0.007(2) -0.0021(19)
C4S 0.045(3) 0.035(3) 0.019(2) -0.003(2) 0.012(2) 0.002(2)
C5S 0.038(3) 0.046(3) 0.028(3) -0.007(2) -0.001(2) -0.005(2)
C6S 0.027(2) 0.044(3) 0.030(3) -0.007(2) 0.004(2) -0.001(2)

loop_
_atom_type_symbol
_atom_type_description
_atom_type_scat_dispersion_real
_atom_type_scat_dispersion_imag
_atom_type_scat_source
C C 0.0033 0.0016 'International Tables Vol C Tables 4.2.6.8 and 6.1.1.4'
H H 0.0000 0.0000 'International Tables Vol C Tables 4.2.6.8 and 6.1.1.4'
N N 0.0061 0.0033 'International Tables Vol C Tables 4.2.6.8 and 6.1.1.4'
O O 0.0106 0.0060 'International Tables Vol C Tables 4.2.6.8 and 6.1.1.4'
Pd Pd -0.9988 1.0072 'International Tables Vol C Tables 4.2.6.8 and 6.1.1.4'

loop_
_geom_angle_atom_site_label_1
_geom_angle_atom_site_label_2
_geom_angle_atom_site_label_3
_geom_angle
N1 Pd1 N2 80.43(13)
N1 Pd1 C1 175.08(14)
N2 Pd1 C1 95.14(14)
N1 Pd1 O1 81.49(11)
N2 Pd1 O1 161.91(12)
C1 Pd1 O1 102.95(13)
C11 O1 Pd1 109.8(2)
C17 N1 C16 130.3(4)
C17 N1 Pd1 115.7(3)
C16 N1 Pd1 113.9(2)
C22 N2 C18 117.6(3)
C22 N2 Pd1 130.6(3)
C18 N2 Pd1 111.8(2)
C2 C1 Pd1 121.6(3)
C2 C1 H1A 106.9
Pd1 C1 H1A 106.9
C2 C1 H1B 106.9
Pd1 C1 H1B 106.9
H1A C1 H1B 106.7
C3 C2 C5 112.3(3)
C3 C2 C1 107.7(3)
C5 C2 C1 108.8(3)
C3 C2 C4 108.8(3)
C5 C2 C4 108.4(3)
C1 C2 C4 110.9(3)
C2 C3 H3A 109.5
C2 C3 H3B 109.5
H3A C3 H3B 109.5
C2 C3 H3C 109.5
H3A C3 H3C 109.5
H3B C3 H3C 109.5
C2 C4 H4A 109.5
C2 C4 H4B 109.5
H4A C4 H4B 109.5
C2 C4 H4C 109.5
H4A C4 H4C 109.5
H4B C4 H4C 109.5
C10 C5 C6 116.5(4)
C10 C5 C2 122.9(4)
C6 C5 C2 120.6(4)
C7 C6 C5 122.4(4)
C7 C6 H6 118.8
C5 C6 H6 118.8
C8 C7 C6 119.7(4)
C8 C7 H7 120.2
C6 C7 H7 120.2
C9 C8 C7 119.5(4)
C9 C8 H8 120.2
C7 C8 H8 120.2
C8 C9 C10 120.5(4)
C8 C9 H9 119.8
C10 C9 H9 119.8
C5 C10 C9 121.4(4)
C5 C10 H10 119.3
C9 C10 H10 119.3
O1 C11 C12 120.3(4)
O1 C11 C16 122.8(3)
C12 C11 C16 116.9(4)
C13 C12 C11 120.8(4)
C13 C12 H12 119.6
C11 C12 H12 119.6
C12 C13 C14 121.0(4)
C12 C13 H13 119.5
C14 C13 H13 119.5
C15 C14 C13 119.8(4)
C15 C14 H14 120.1
C13 C14 H14 120.1
C14 C15 C16 120.2(4)
C14 C15 H15 119.9
C16 C15 H15 119.9
C15 C16 N1 126.8(4)
C15 C16 C11 121.2(4)
N1 C16 C11 112.0(3)
N1 C17 C18 115.9(4)
N1 C17 H17 122.1
C18 C17 H17 122.1
N2 C18 C19 121.2(4)
N2 C18 C17 116.1(3)
C19 C18 C17 122.7(4)
C18 C19 C20 120.1(4)
C18 C19 H19 119.9
C20 C19 H19 119.9
C21 C20 C19 118.9(4)
C21 C20 H20 120.6
C19 C20 H20 120.6
C20 C21 C22 118.4(4)
C20 C21 H21 120.8
C22 C21 H21 120.8
N2 C22 C21 123.8(4)
N2 C22 H22 118.1
C21 C22 H22 118.1
C2S C1S C6S 119.9(4)
C2S C1S H1S 120.0
C6S C1S H1S 120.0
C1S C2S C3S 119.9(4)
C1S C2S H2S 120.1
C3S C2S H2S 120.1
C4S C3S C2S 120.0(4)
C4S C3S H3S 120.0
C2S C3S H3S 120.0
C5S C4S C3S 120.5(4)
C5S C4S H4S 119.7
C3S C4S H4S 119.7
C4S C5S C6S 119.0(4)
C4S C5S H5S 120.5
C6S C5S H5S 120.5
C1S C6S C5S 120.7(4)
C1S C6S H6S 119.6
C5S C6S H6S 119.6

loop_
_geom_bond_atom_site_label_1
_geom_bond_atom_site_label_2
_geom_bond_distance
Pd1 N1 2.031(3)
Pd1 N2 2.044(3)
Pd1 C1 2.046(4)
Pd1 O1 2.064(3)
O1 C11 1.328(5)
N1 C17 1.289(5)
N1 C16 1.401(5)
N2 C22 1.341(5)
N2 C18 1.373(5)
C1 C2 1.545(5)
C1 H1A 0.9900
C1 H1B 0.9900
C2 C3 1.529(6)
C2 C5 1.536(6)
C2 C4 1.549(6)
C3 H3A 0.9800
C3 H3B 0.9800
C3 H3C 0.9800
C4 H4A 0.9800
C4 H4B 0.9800
C4 H4C 0.9800
C5 C10 1.390(6)
C5 C6 1.394(6)
C6 C7 1.387(6)
C6 H6 0.9500
C7 C8 1.380(6)
C7 H7 0.9500
C8 C9 1.370(6)
C8 H8 0.9500
C9 C10 1.398(6)
C9 H9 0.9500
C10 H10 0.9500
C11 C12 1.413(6)
C11 C16 1.423(5)
C12 C13 1.382(6)
C12 H12 0.9500
C13 C14 1.390(6)
C13 H13 0.9500
C14 C15 1.375(6)
C14 H14 0.9500
C15 C16 1.394(5)
C15 H15 0.9500
C17 C18 1.463(6)
C17 H17 0.9500
C18 C19 1.385(5)
C19 C20 1.389(6)
C19 H19 0.9500
C20 C21 1.381(6)
C20 H20 0.9500
C21 C22 1.388(6)
C21 H21 0.9500
C22 H22 0.9500
C1S C2S 1.370(6)
C1S C6S 1.382(6)
C1S H1S 0.9500
C2S C3S 1.393(6)
C2S H2S 0.9500
C3S C4S 1.379(6)
C3S H3S 0.9500
C4S C5S 1.378(7)
C4S H4S 0.9500
C5S C6S 1.390(6)
C5S H5S 0.9500
C6S H6S 0.9500

loop_
_geom_torsion_atom_site_label_1
_geom_torsion_atom_site_label_2
_geom_torsion_atom_site_label_3
_geom_torsion_atom_site_label_4
_geom_torsion
Pd1 C1 C2 C3 -60.2(4)
Pd1 C1 C2 C5 177.9(3)
Pd1 C1 C2 C4 58.8(4)
C3 C2 C5 C10 -2.2(6)
C1 C2 C5 C10 116.9(4)
C4 C2 C5 C10 -122.4(4)
C3 C2 C5 C6 178.0(4)
C1 C2 C5 C6 -62.9(5)
C4 C2 C5 C6 57.9(5)
C10 C5 C6 C7 0.8(6)
C2 C5 C6 C7 -179.4(4)
C5 C6 C7 C8 -0.5(6)
C6 C7 C8 C9 -0.8(6)
C7 C8 C9 C10 1.9(6)
C6 C5 C10 C9 0.2(6)
C2 C5 C10 C9 -179.6(4)
C8 C9 C10 C5 -1.6(6)
Pd1 O1 C11 C12 176.1(3)
Pd1 O1 C11 C16 -3.8(4)
O1 C11 C12 C13 179.3(3)
C16 C11 C12 C13 -0.8(5)
C11 C12 C13 C14 -0.7(6)
C12 C13 C14 C15 1.7(6)
C13 C14 C15 C16 -1.0(6)
C14 C15 C16 N1 178.6(4)
C14 C15 C16 C11 -0.5(6)
C17 N1 C16 C15 -2.3(6)
Pd1 N1 C16 C15 -178.3(3)
C17 N1 C16 C11 176.9(4)
Pd1 N1 C16 C11 0.9(4)
O1 C11 C16 C15 -178.7(3)
C12 C11 C16 C15 1.5(5)
O1 C11 C16 N1 2.1(5)
C12 C11 C16 N1 -177.8(3)
C16 N1 C17 C18 -178.5(3)
Pd1 N1 C17 C18 -2.5(4)
C22 N2 C18 C19 1.5(5)
Pd1 N2 C18 C19 -179.7(3)
C22 N2 C18 C17 -179.0(3)
Pd1 N2 C18 C17 -0.2(4)
N1 C17 C18 N2 1.8(5)
N1 C17 C18 C19 -178.7(3)
N2 C18 C19 C20 -1.0(6)
C17 C18 C19 C20 179.5(4)
C18 C19 C20 C21 -0.3(6)
C19 C20 C21 C22 1.1(6)
C18 N2 C22 C21 -0.6(5)
Pd1 N2 C22 C21 -179.2(3)
C20 C21 C22 N2 -0.7(6)
C6S C1S C2S C3S 0.3(7)
C1S C2S C3S C4S 0.1(7)
C2S C3S C4S C5S 0.0(7)
C3S C4S C5S C6S -0.4(7)
C2S C1S C6S C5S -0.6(7)
C4S C5S C6S C1S 0.7(7)
